data_4135547
loop_
_publ_author_name
'Lv, Xiu-Liang'
'Feng, Liang'
'Xie, Lin-Hua'
'He, Tao'
'Wu, Wei'
'Wang, Kun-Yu'
'Si, Guangrui'
'Wang, Bin'
'Li, Jian-Rong'
'Zhou, Hong-Cai'

_publ_section_title
;
 Linker Desymmetrization: Access to a Series of Rare-Earth
 Tetracarboxylate Frameworks with Eight-Connected Hexanuclear Nodes
;
_journal_name_full 'Journal of the American Chemical Society'
_journal_paper_doi 10.1021/jacs.0c11546
_journal_year 2021
_chemical_formula_sum 'C82 H36 N2 O32 Yb6'
_chemical_formula_weight 2599.37
_space_group_crystal_system orthorhombic
_space_group_IT_number 71
_space_group_name_Hall '-I 2 2'
_space_group_name_H-M_alt 'I m m m'
_atom_sites_solution_hydrogens geom
_audit_creation_method SHELXL-2018/1
_cell_angle_alpha 90
_cell_angle_beta 90
_cell_angle_gamma 90
_cell_formula_units_Z 4
_cell_length_a 20.6796(8)
_cell_length_b 32.4900(5)
_cell_length_c 34.0670(6)
_cell_measurement_reflns_used 6271
_cell_measurement_temperature 293(2)
_cell_measurement_theta_max 74.5960
_cell_measurement_theta_min 3.6170
_cell_volume 22888.9(10)
_computing_cell_refinement 'CrysAlisPro 1.171.40.53 (Rigaku OD, 2019)'
_computing_data_collection 'CrysAlisPro 1.171.40.53 (Rigaku OD, 2019)'
_computing_data_reduction 'CrysAlisPro 1.171.40.53 (Rigaku OD, 2019)'
_computing_structure_refinement 'SHELXL-2018/1 (Sheldrick, 2018)'
_diffrn_ambient_temperature 293(2)
_diffrn_detector_area_resol_mean 10.3376
_diffrn_measured_fraction_theta_full 0.996
_diffrn_measured_fraction_theta_max 0.980
_diffrn_measurement_device_type 'SuperNova, Dual, Cu at home/near, AtlasS2'
_diffrn_measurement_method '\w scans'
_diffrn_radiation_type CuK\a
_diffrn_radiation_wavelength 1.54178
_diffrn_reflns_av_R_equivalents 0.0618
_diffrn_reflns_av_unetI/netI 0.0690
_diffrn_reflns_Laue_measured_fraction_full 0.996
_diffrn_reflns_Laue_measured_fraction_max 0.980
_diffrn_reflns_limit_h_max 25
_diffrn_reflns_limit_h_min -23
_diffrn_reflns_limit_k_max 40
_diffrn_reflns_limit_k_min -24
_diffrn_reflns_limit_l_max 42
_diffrn_reflns_limit_l_min -42
_diffrn_reflns_number 40408
_diffrn_reflns_point_group_measured_fraction_full 0.996
_diffrn_reflns_point_group_measured_fraction_max 0.980
_diffrn_reflns_theta_full 67.679
_diffrn_reflns_theta_max 76.553
_diffrn_reflns_theta_min 3.626
_diffrn_source 'micro-focus sealed X-ray tube'
_exptl_absorpt_coefficient_mu 4.604
_exptl_absorpt_correction_T_max 1.00000
_exptl_absorpt_correction_T_min 0.00602
_exptl_absorpt_correction_type multi-scan
_exptl_absorpt_process_details
; 
CrysAlisPro 1.171.40.53 (Rigaku Oxford Diffraction, 2019) 
Empirical absorption correction using spherical harmonics, 
 implemented in SCALE3 ABSPACK scaling algorithm. 
;
_exptl_crystal_colour 'clear light yellow'
_exptl_crystal_density_diffrn 0.754
_exptl_crystal_description block
_exptl_crystal_F_000 4872
_exptl_crystal_size_max 0.050
_exptl_crystal_size_mid 0.030
_exptl_crystal_size_min 0.010
_refine_diff_density_max 1.632
_refine_diff_density_min -1.243
_refine_diff_density_rms 0.126
_refine_ls_extinction_method none
_refine_ls_goodness_of_fit_ref 1.008
_refine_ls_hydrogen_treatment constr
_refine_ls_matrix_type full
_refine_ls_number_parameters 292
_refine_ls_number_reflns 12569
_refine_ls_number_restraints 0
_refine_ls_restrained_S_all 1.008
_refine_ls_R_factor_all 0.0987
_refine_ls_R_factor_gt 0.0629
_refine_ls_shift/su_max 0.002
_refine_ls_shift/su_mean 0.000
_refine_ls_structure_factor_coef Fsqd
_refine_ls_weighting_details 'w=1/[\s^2^(Fo^2^)+(0.0887P)^2^] where P=(Fo^2^+2Fc^2^)/3'
_refine_ls_weighting_scheme calc
_refine_ls_wR_factor_gt 0.1681
_refine_ls_wR_factor_ref 0.1906
_reflns_Friedel_coverage 0.000
_reflns_number_gt 6945
_reflns_number_total 12569
_reflns_threshold_expression 'I > 2\s(I)'
_cod_data_source_file ja0c11546_si_002.cif
_cod_data_source_block shelx
_cod_database_code 4135547
_shelx_shelxl_version_number 2018/1
_shelx_space_group_comment
; 
The symmetry employed for this shelxl refinement is uniquely defined 
by the following loop, which should always be used as a source of 
symmetry information in preference to the above space-group names. 
They are only intended as comments. 
;

loop_
_space_group_symop_operation_xyz
'x, y, z'
'-x, -y, z'
'-x, y, -z'
'x, -y, -z'
'x+1/2, y+1/2, z+1/2'
'-x+1/2, -y+1/2, z+1/2'
'-x+1/2, y+1/2, -z+1/2'
'x+1/2, -y+1/2, -z+1/2'
'-x, -y, -z'
'x, y, -z'
'x, -y, z'
'-x, y, z'
'-x+1/2, -y+1/2, -z+1/2'
'x+1/2, y+1/2, -z+1/2'
'x+1/2, -y+1/2, z+1/2'
'-x+1/2, y+1/2, z+1/2'

loop_
_atom_site_label
_atom_site_type_symbol
_atom_site_fract_x
_atom_site_fract_y
_atom_site_fract_z
_atom_site_U_iso_or_equiv
_atom_site_adp_type
_atom_site_occupancy
_atom_site_site_symmetry_order
_atom_site_calc_flag
_atom_site_refinement_flags_posn
_atom_site_refinement_flags_adp
_atom_site_refinement_flags_occupancy
_atom_site_disorder_assembly
_atom_site_disorder_group
Yb1 Yb 0.000000 0.78715(2) 0.42092(2) 0.05502(15) Uani 1 2 d S T P . .
Yb2 Yb 0.09292(3) 0.84808(2) 0.500000 0.05759(17) Uani 1 2 d S T P . .
Yb3 Yb 0.09279(3) 0.73082(2) 0.500000 0.05865(17) Uani 1 2 d S T P . .
O1 O 0.0710(3) 0.74100(16) 0.39273(14) 0.0679(14) Uani 1 1 d . . . . .
O2 O 0.1241(3) 0.70794(17) 0.44010(13) 0.0771(16) Uani 1 1 d . . . . .
O3 O 0.4310(3) 0.66867(16) 0.10569(13) 0.0642(13) Uani 1 1 d . . . . .
O4 O 0.3732(3) 0.63231(17) 0.06231(13) 0.0743(15) Uani 1 1 d . . . . .
O5 O 0.0830(2) 0.78878(11) 0.46429(10) 0.0441(9) Uani 1 1 d . . . . .
O6 O 0.000000 0.8454(2) 0.46467(16) 0.0528(16) Uani 1 2 d S T P . .
O7 O 0.000000 0.73181(17) 0.46373(15) 0.0436(13) Uani 1 2 d S T P . .
O8 O 0.1971(5) 0.7518(3) 0.500000 0.091(3) Uani 1 2 d S T P . .
O9 O 0.1962(4) 0.8244(3) 0.500000 0.081(2) Uani 1 2 d S T P . .
O10 O 0.0685(6) 0.6607(2) 0.500000 0.105(3) Uani 1 2 d S T P . .
O11 O 0.0772(6) 0.9161(3) 0.500000 0.124(4) Uani 1 2 d S T P . .
N1 N 0.2596(5) 0.500000 0.2174(3) 0.070(3) Uani 1 2 d S T P . .
C1 C 0.1076(4) 0.7128(3) 0.4049(2) 0.071(2) Uani 1 1 d . . . . .
C2 C 0.1306(5) 0.6827(2) 0.3750(2) 0.071(2) Uani 1 1 d . . . . .
C3 C 0.1264(6) 0.6904(3) 0.3360(3) 0.094(3) Uani 1 1 d . . . . .
H3 H 0.109722 0.715419 0.327529 0.113 Uiso 1 1 calc R U . . .
C4 C 0.1464(6) 0.6618(3) 0.3087(2) 0.094(3) Uani 1 1 d . . . . .
H4 H 0.141540 0.667365 0.282097 0.113 Uiso 1 1 calc R U . . .
C5 C 0.1740(5) 0.6243(2) 0.3206(2) 0.081(3) Uani 1 1 d . . . . .
C6 C 0.1783(5) 0.6185(2) 0.3600(2) 0.091(3) Uani 1 1 d . . . . .
H6 H 0.196109 0.593873 0.368906 0.110 Uiso 1 1 calc R U . . .
C7 C 0.1581(5) 0.6466(2) 0.3877(2) 0.076(3) Uani 1 1 d . . . . .
H7 H 0.162987 0.641224 0.414322 0.091 Uiso 1 1 calc R U . . .
C8 C 0.1961(5) 0.5924(2) 0.2923(2) 0.077(3) Uani 1 1 d . . . . .
C9 C 0.2284(5) 0.6041(2) 0.2577(2) 0.080(3) Uani 1 1 d . . . . .
H9 H 0.236126 0.631900 0.253432 0.096 Uiso 1 1 calc R U . . .
C10 C 0.2490(5) 0.5763(2) 0.2299(2) 0.073(2) Uani 1 1 d . . . . .
C11 C 0.2399(5) 0.5346(2) 0.2383(2) 0.071(2) Uani 1 1 d . . . . .
C12 C 0.2069(5) 0.5227(2) 0.2720(2) 0.074(3) Uani 1 1 d . . . . .
C13 C 0.1851(5) 0.5507(2) 0.2998(2) 0.076(3) Uani 1 1 d . . . . .
C14 C 0.2866(5) 0.5916(2) 0.19473(19) 0.068(2) Uani 1 1 d . . . . .
C15 C 0.2747(5) 0.5774(3) 0.1576(2) 0.082(3) Uani 1 1 d . . . . .
H15 H 0.245143 0.556280 0.153564 0.098 Uiso 1 1 calc R U . . .
C16 C 0.3077(5) 0.5951(3) 0.1256(2) 0.081(3) Uani 1 1 d . . . . .
H16 H 0.298132 0.586063 0.100313 0.097 Uiso 1 1 calc R U . . .
C17 C 0.3523(4) 0.6244(2) 0.13046(19) 0.0610(19) Uani 1 1 d . . . . .
C18 C 0.3644(5) 0.6375(3) 0.1679(2) 0.080(3) Uani 1 1 d . . . . .
H18 H 0.395474 0.657731 0.171877 0.096 Uiso 1 1 calc R U . . .
C19 C 0.3323(5) 0.6218(3) 0.1994(2) 0.082(3) Uani 1 1 d . . . . .
H19 H 0.341508 0.631729 0.224451 0.098 Uiso 1 1 calc R U . . .
C20 C 0.3885(4) 0.6429(2) 0.0967(2) 0.065(2) Uani 1 1 d . . . . .
C21 C 0.2229(8) 0.7904(8) 0.500000 0.122(7) Uani 1 2 d S T P . .

loop_
_atom_site_aniso_label
_atom_site_aniso_U_11
_atom_site_aniso_U_22
_atom_site_aniso_U_33
_atom_site_aniso_U_23
_atom_site_aniso_U_13
_atom_site_aniso_U_12
Yb1 0.0783(4) 0.0451(3) 0.0417(2) 0.0012(2) 0.000 0.000
Yb2 0.0832(4) 0.0555(3) 0.0341(2) 0.000 0.000 -0.0062(3)
Yb3 0.0851(4) 0.0538(3) 0.0370(2) 0.000 0.000 0.0101(3)
O1 0.099(4) 0.058(3) 0.047(2) 0.000(2) 0.005(3) 0.018(3)
O2 0.117(5) 0.076(3) 0.039(2) -0.010(2) 0.005(3) 0.030(4)
O3 0.089(4) 0.060(3) 0.044(2) 0.014(2) 0.011(2) -0.013(3)
O4 0.113(5) 0.076(3) 0.034(2) 0.008(2) 0.003(3) -0.014(4)
O5 0.072(3) 0.0336(18) 0.0265(16) -0.0009(15) -0.0049(17) -0.006(2)
O6 0.061(4) 0.067(4) 0.030(3) 0.003(3) 0.000 0.000
O7 0.057(4) 0.043(3) 0.031(2) 0.003(2) 0.000 0.000
O8 0.079(6) 0.126(9) 0.068(5) 0.000 0.000 -0.011(6)
O9 0.068(6) 0.097(7) 0.078(5) 0.000 0.000 0.007(5)
O10 0.219(11) 0.043(4) 0.053(4) 0.000 0.000 0.012(6)
O11 0.234(13) 0.051(5) 0.087(7) 0.000 0.000 0.016(7)
N1 0.109(8) 0.045(4) 0.056(5) 0.000 0.027(5) 0.000
C1 0.093(6) 0.069(5) 0.051(4) -0.010(4) 0.006(4) 0.008(5)
C2 0.112(7) 0.050(4) 0.051(4) -0.008(3) 0.022(4) -0.008(4)
C3 0.164(10) 0.055(5) 0.062(5) -0.002(4) 0.025(6) 0.003(6)
C4 0.169(11) 0.061(5) 0.052(4) -0.002(4) 0.031(6) 0.012(6)
C5 0.143(9) 0.045(4) 0.054(4) 0.002(3) 0.031(5) 0.009(5)
C6 0.165(10) 0.052(4) 0.057(4) -0.001(4) 0.024(6) 0.025(5)
C7 0.126(8) 0.059(4) 0.043(3) -0.012(3) 0.012(4) 0.012(5)
C8 0.126(8) 0.054(4) 0.052(4) 0.005(3) 0.029(5) 0.007(5)
C9 0.137(8) 0.045(4) 0.058(4) -0.002(3) 0.032(5) -0.006(5)
C10 0.115(8) 0.057(4) 0.047(4) -0.007(3) 0.021(4) -0.011(5)
C11 0.111(7) 0.049(4) 0.054(4) -0.001(3) 0.022(4) -0.002(4)
C12 0.122(7) 0.050(4) 0.051(4) 0.001(3) 0.032(4) -0.002(4)
C13 0.123(8) 0.051(4) 0.054(4) -0.004(3) 0.028(5) -0.018(5)
C14 0.120(7) 0.045(4) 0.041(3) -0.001(3) 0.022(4) -0.003(4)
C15 0.115(8) 0.070(5) 0.060(4) -0.005(4) 0.016(5) -0.035(5)
C16 0.125(8) 0.078(6) 0.040(3) 0.003(4) 0.014(4) -0.014(6)
C17 0.091(6) 0.050(4) 0.043(3) 0.011(3) 0.015(4) -0.009(4)
C18 0.119(8) 0.063(5) 0.059(4) -0.001(4) 0.004(5) -0.021(5)
C19 0.131(8) 0.070(5) 0.045(4) 0.000(4) 0.011(5) -0.023(5)
C20 0.079(6) 0.054(4) 0.062(4) 0.013(3) 0.022(4) 0.002(4)
C21 0.079(11) 0.20(2) 0.086(10) 0.000 0.000 0.010(14)

loop_
_atom_type_symbol
_atom_type_description
_atom_type_scat_dispersion_real
_atom_type_scat_dispersion_imag
_atom_type_scat_source
C C 0.0181 0.0091 'International Tables Vol C Tables 4.2.6.8 and 6.1.1.4'
H H 0.0000 0.0000 'International Tables Vol C Tables 4.2.6.8 and 6.1.1.4'
N N 0.0311 0.0180 'International Tables Vol C Tables 4.2.6.8 and 6.1.1.4'
O O 0.0492 0.0322 'International Tables Vol C Tables 4.2.6.8 and 6.1.1.4'
Yb Yb -7.2108 4.4329 'International Tables Vol C Tables 4.2.6.8 and 6.1.1.4'

loop_
_geom_angle_atom_site_label_1
_geom_angle_atom_site_label_2
_geom_angle_atom_site_label_3
_geom_angle
_geom_angle_site_symmetry_1
_geom_angle_site_symmetry_3
_geom_angle_publ_flag
O3 Yb1 O3 80.1(3) 13_565 8_465 ?
O3 Yb1 O5 137.64(17) 13_565 12 ?
O3 Yb1 O5 76.35(17) 8_465 12 ?
O3 Yb1 O5 76.35(17) 13_565 . ?
O3 Yb1 O5 137.64(17) 8_465 . ?
O5 Yb1 O5 98.5(2) 12 . ?
O3 Yb1 O1 80.9(2) 13_565 . ?
O3 Yb1 O1 131.30(18) 8_465 . ?
O5 Yb1 O1 140.23(17) 12 . ?
O5 Yb1 O1 78.72(17) . . ?
O3 Yb1 O1 131.29(18) 13_565 12 ?
O3 Yb1 O1 80.9(2) 8_465 12 ?
O5 Yb1 O1 78.72(17) 12 12 ?
O5 Yb1 O1 140.23(17) . 12 ?
O1 Yb1 O1 79.0(3) . 12 ?
O3 Yb1 O7 139.48(14) 13_565 . ?
O3 Yb1 O7 139.48(14) 8_465 . ?
O5 Yb1 O7 66.87(12) 12 . ?
O5 Yb1 O7 66.87(12) . . ?
O1 Yb1 O7 75.97(16) . . ?
O1 Yb1 O7 75.97(16) 12 . ?
O3 Yb1 O6 75.18(17) 13_565 . ?
O3 Yb1 O6 75.18(17) 8_465 . ?
O5 Yb1 O6 65.05(12) 12 . ?
O5 Yb1 O6 65.05(12) . . ?
O1 Yb1 O6 140.15(15) . . ?
O1 Yb1 O6 140.15(15) 12 . ?
O7 Yb1 O6 102.75(19) . . ?
O3 Yb1 Yb3 106.15(14) 13_565 . ?
O3 Yb1 Yb3 158.63(13) 8_465 . ?
O5 Yb1 Yb3 86.04(10) 12 . ?
O5 Yb1 Yb3 33.06(9) . . ?
O1 Yb1 Yb3 70.06(12) . . ?
O1 Yb1 Yb3 107.76(13) 12 . ?
O7 Yb1 Yb3 34.41(6) . . ?
O6 Yb1 Yb3 86.54(12) . . ?
O3 Yb1 Yb3 158.63(13) 13_565 3_556 ?
O3 Yb1 Yb3 106.15(14) 8_465 3_556 ?
O5 Yb1 Yb3 33.05(9) 12 3_556 ?
O5 Yb1 Yb3 86.04(10) . 3_556 ?
O1 Yb1 Yb3 107.75(13) . 3_556 ?
O1 Yb1 Yb3 70.06(12) 12 3_556 ?
O7 Yb1 Yb3 34.41(6) . 3_556 ?
O6 Yb1 Yb3 86.54(12) . 3_556 ?
Yb3 Yb1 Yb3 61.006(19) . 3_556 ?
O3 Yb1 Yb2 68.45(13) 13_565 . ?
O3 Yb1 Yb2 105.90(14) 8_465 . ?
O5 Yb1 Yb2 84.83(10) 12 . ?
O5 Yb1 Yb2 32.30(10) . . ?
O1 Yb1 Yb2 107.88(14) . . ?
O1 Yb1 Yb2 160.26(12) 12 . ?
O7 Yb1 Yb2 87.62(12) . . ?
O6 Yb1 Yb2 33.33(6) . . ?
Yb3 Yb1 Yb2 59.844(12) . . ?
Yb3 Yb1 Yb2 90.203(13) 3_556 . ?
O3 Yb1 Yb2 105.89(14) 13_565 3_556 ?
O3 Yb1 Yb2 68.45(13) 8_465 3_556 ?
O5 Yb1 Yb2 32.30(10) 12 3_556 ?
O5 Yb1 Yb2 84.83(10) . 3_556 ?
O1 Yb1 Yb2 160.26(12) . 3_556 ?
O1 Yb1 Yb2 107.88(14) 12 3_556 ?
O7 Yb1 Yb2 87.63(12) . 3_556 ?
O6 Yb1 Yb2 33.33(6) . 3_556 ?
Yb3 Yb1 Yb2 90.203(13) . 3_556 ?
Yb3 Yb1 Yb2 59.847(12) 3_556 3_556 ?
Yb2 Yb1 Yb2 59.778(19) . 3_556 ?
O11 Yb2 O9 118.1(4) . . ?
O11 Yb2 O6 85.1(3) . 10_556 ?
O9 Yb2 O6 141.63(19) . 10_556 ?
O11 Yb2 O6 85.1(3) . . ?
O9 Yb2 O6 141.63(19) . . ?
O6 Yb2 O6 64.1(2) 10_556 . ?
O11 Yb2 O5 145.10(16) . . ?
O9 Yb2 O5 78.4(2) . . ?
O6 Yb2 O5 100.03(19) 10_556 . ?
O6 Yb2 O5 67.06(19) . . ?
O11 Yb2 O5 145.11(16) . 10_556 ?
O9 Yb2 O5 78.4(2) . 10_556 ?
O6 Yb2 O5 67.06(19) 10_556 10_556 ?
O6 Yb2 O5 100.03(19) . 10_556 ?
O5 Yb2 O5 64.24(18) . 10_556 ?
O11 Yb2 O4 76.86(19) . 6_565 ?
O9 Yb2 O4 79.01(18) . 6_565 ?
O6 Yb2 O4 77.36(19) 10_556 6_565 ?
O6 Yb2 O4 138.6(2) . 6_565 ?
O5 Yb2 O4 138.03(17) . 6_565 ?
O5 Yb2 O4 76.83(17) 10_556 6_565 ?
O11 Yb2 O4 76.86(19) . 13_565 ?
O9 Yb2 O4 79.01(18) . 13_565 ?
O6 Yb2 O4 138.6(2) 10_556 13_565 ?
O6 Yb2 O4 77.36(19) . 13_565 ?
O5 Yb2 O4 76.83(17) . 13_565 ?
O5 Yb2 O4 138.02(17) 10_556 13_565 ?
O4 Yb2 O4 131.9(3) 6_565 13_565 ?
O11 Yb2 Yb3 171.6(3) . . ?
O9 Yb2 Yb3 70.2(2) . . ?
O6 Yb2 Yb3 87.80(16) 10_556 . ?
O6 Yb2 Yb3 87.80(16) . . ?
O5 Yb2 Yb3 32.63(9) . . ?
O5 Yb2 Yb3 32.62(9) 10_556 . ?
O4 Yb2 Yb3 105.92(14) 6_565 . ?
O4 Yb2 Yb3 105.92(14) 13_565 . ?
O11 Yb2 Yb2 81.7(3) . 3_556 ?
O9 Yb2 Yb2 160.2(2) . 3_556 ?
O6 Yb2 Yb2 32.12(12) 10_556 3_556 ?
O6 Yb2 Yb2 32.12(12) . 3_556 ?
O5 Yb2 Yb2 84.85(11) . 3_556 ?
O5 Yb2 Yb2 84.85(11) 10_556 3_556 ?
O4 Yb2 Yb2 107.54(15) 6_565 3_556 ?
O4 Yb2 Yb2 107.54(15) 13_565 3_556 ?
Yb3 Yb2 Yb2 89.958(14) . 3_556 ?
O11 Yb2 Yb1 115.8(2) . . ?
O9 Yb2 Yb1 107.16(17) . . ?
O6 Yb2 Yb1 85.94(13) 10_556 . ?
O6 Yb2 Yb1 35.71(15) . . ?
O5 Yb2 Yb1 31.95(10) . . ?
O5 Yb2 Yb1 83.94(10) 10_556 . ?
O4 Yb2 Yb1 158.27(14) 6_565 . ?
O4 Yb2 Yb1 69.68(14) 13_565 . ?
Yb3 Yb2 Yb1 59.088(12) . . ?
Yb2 Yb2 Yb1 60.111(9) 3_556 . ?
O11 Yb2 Yb1 115.8(2) . 10_556 ?
O9 Yb2 Yb1 107.15(17) . 10_556 ?
O6 Yb2 Yb1 35.71(15) 10_556 10_556 ?
O6 Yb2 Yb1 85.94(13) . 10_556 ?
O5 Yb2 Yb1 83.94(10) . 10_556 ?
O5 Yb2 Yb1 31.95(10) 10_556 10_556 ?
O4 Yb2 Yb1 69.68(14) 6_565 10_556 ?
O4 Yb2 Yb1 158.27(14) 13_565 10_556 ?
Yb3 Yb2 Yb1 59.087(12) . 10_556 ?
Yb2 Yb2 Yb1 60.112(9) 3_556 10_556 ?
Yb1 Yb2 Yb1 88.640(17) . 10_556 ?
O5 Yb3 O5 65.43(18) 10_556 . ?
O5 Yb3 O8 80.4(3) 10_556 . ?
O5 Yb3 O8 80.4(3) . . ?
O5 Yb3 O2 141.89(17) 10_556 . ?
O5 Yb3 O2 79.25(17) . . ?
O8 Yb3 O2 80.0(2) . . ?
O5 Yb3 O2 79.26(17) 10_556 10_556 ?
O5 Yb3 O2 141.89(17) . 10_556 ?
O8 Yb3 O2 80.0(2) . 10_556 ?
O2 Yb3 O2 128.4(3) . 10_556 ?
O5 Yb3 O7 101.84(18) 10_556 . ?
O5 Yb3 O7 67.67(17) . . ?
O8 Yb3 O7 142.88(17) . . ?
O2 Yb3 O7 75.9(2) . . ?
O2 Yb3 O7 137.1(2) 10_556 . ?
O5 Yb3 O7 67.67(17) 10_556 10_556 ?
O5 Yb3 O7 101.85(18) . 10_556 ?
O8 Yb3 O7 142.88(17) . 10_556 ?
O2 Yb3 O7 137.1(2) . 10_556 ?
O2 Yb3 O7 75.9(2) 10_556 10_556 ?
O7 Yb3 O7 65.6(2) . 10_556 ?
O5 Yb3 O10 142.90(16) 10_556 . ?
O5 Yb3 O10 142.90(16) . . ?
O8 Yb3 O10 120.0(4) . . ?
O2 Yb3 O10 74.99(19) . . ?
O2 Yb3 O10 74.99(19) 10_556 . ?
O7 Yb3 O10 80.4(3) . . ?
O7 Yb3 O10 80.4(3) 10_556 . ?
O5 Yb3 Yb1 86.24(10) 10_556 . ?
O5 Yb3 Yb1 33.30(10) . . ?
O8 Yb3 Yb1 109.77(18) . . ?
O2 Yb3 Yb1 70.24(14) . . ?
O2 Yb3 Yb1 161.00(14) 10_556 . ?
O7 Yb3 Yb1 34.98(13) . . ?
O7 Yb3 Yb1 87.27(12) 10_556 . ?
O10 Yb3 Yb1 111.32(19) . . ?
O5 Yb3 Yb1 33.30(10) 10_556 10_556 ?
O5 Yb3 Yb1 86.25(10) . 10_556 ?
O8 Yb3 Yb1 109.77(18) . 10_556 ?
O2 Yb3 Yb1 161.00(14) . 10_556 ?
O2 Yb3 Yb1 70.24(14) 10_556 10_556 ?
O7 Yb3 Yb1 87.27(12) . 10_556 ?
O7 Yb3 Yb1 34.98(13) 10_556 10_556 ?
O10 Yb3 Yb1 111.31(19) . 10_556 ?
Yb1 Yb3 Yb1 90.914(18) . 10_556 ?
O5 Yb3 Yb2 33.23(9) 10_556 . ?
O5 Yb3 Yb2 33.23(9) . . ?
O8 Yb3 Yb2 72.4(3) . . ?
O2 Yb3 Yb2 109.14(14) . . ?
O2 Yb3 Yb2 109.14(14) 10_556 . ?
O7 Yb3 Yb2 89.23(14) . . ?
O7 Yb3 Yb2 89.23(14) 10_556 . ?
O10 Yb3 Yb2 167.6(3) . . ?
Yb1 Yb3 Yb2 61.069(12) . . ?
Yb1 Yb3 Yb2 61.070(12) 10_556 . ?
O5 Yb3 Yb3 84.84(11) 10_556 3_556 ?
O5 Yb3 Yb3 84.84(11) . 3_556 ?
O8 Yb3 Yb3 162.5(3) . 3_556 ?
O2 Yb3 Yb3 106.58(17) . 3_556 ?
O2 Yb3 Yb3 106.58(17) 10_556 3_556 ?
O7 Yb3 Yb3 32.79(11) . 3_556 ?
O7 Yb3 Yb3 32.79(11) 10_556 3_556 ?
O10 Yb3 Yb3 77.6(3) . 3_556 ?
Yb1 Yb3 Yb3 59.497(10) . 3_556 ?
Yb1 Yb3 Yb3 59.497(10) 10_556 3_556 ?
Yb2 Yb3 Yb3 90.044(14) . 3_556 ?
C1 O1 Yb1 136.0(5) . . ?
C1 O2 Yb3 137.8(6) . . ?
C20 O3 Yb1 141.7(5) . 13_565 ?
C20 O4 Yb2 134.3(5) . 13_565 ?
Yb3 O5 Yb1 113.65(16) . . ?
Yb3 O5 Yb2 114.15(15) . . ?
Yb1 O5 Yb2 115.75(18) . . ?
Yb2 O6 Yb2 115.8(2) 3_556 . ?
Yb2 O6 Yb1 110.96(18) 3_556 . ?
Yb2 O6 Yb1 110.96(18) . . ?
Yb3 O7 Yb3 114.4(2) 3_556 . ?
Yb3 O7 Yb1 110.61(16) 3_556 . ?
Yb3 O7 Yb1 110.61(16) . . ?
C21 O8 Yb3 130.6(10) . . ?
C21 O9 Yb2 136.4(12) . . ?
C11 N1 C11 107.8(8) 11_565 . ?
O2 C1 O1 124.6(7) . . ?
O2 C1 C2 118.9(8) . . ?
O1 C1 C2 116.4(7) . . ?
C3 C2 C7 119.5(7) . . ?
C3 C2 C1 122.0(8) . . ?
C7 C2 C1 118.6(7) . . ?
C2 C3 C4 121.3(9) . . ?
C2 C3 H3 119.4 . . ?
C4 C3 H3 119.4 . . ?
C3 C4 C5 120.8(8) . . ?
C3 C4 H4 119.6 . . ?
C5 C4 H4 119.6 . . ?
C6 C5 C4 115.6(7) . . ?
C6 C5 C8 121.5(7) . . ?
C4 C5 C8 122.9(7) . . ?
C5 C6 C7 124.3(8) . . ?
C5 C6 H6 117.9 . . ?
C7 C6 H6 117.9 . . ?
C2 C7 C6 118.5(7) . . ?
C2 C7 H7 120.7 . . ?
C6 C7 H7 120.7 . . ?
C13 C8 C9 119.4(7) . . ?
C13 C8 C5 120.6(7) . . ?
C9 C8 C5 120.0(7) . . ?
C10 C9 C8 123.2(7) . . ?
C10 C9 H9 118.4 . . ?
C8 C9 H9 118.4 . . ?
C9 C10 C11 116.9(7) . . ?
C9 C10 C14 119.4(7) . . ?
C11 C10 C14 123.3(7) . . ?
N1 C11 C12 109.9(7) . . ?
N1 C11 C10 129.7(7) . . ?
C12 C11 C10 120.4(7) . . ?
C13 C12 C11 122.7(7) . . ?
C13 C12 C12 130.9(4) . 11_565 ?
C11 C12 C12 106.2(4) . 11_565 ?
C12 C13 C8 117.3(7) . . ?
C15 C14 C19 118.2(7) . . ?
C15 C14 C10 122.0(8) . . ?
C19 C14 C10 119.7(7) . . ?
C14 C15 C16 119.5(8) . . ?
C14 C15 H15 120.2 . . ?
C16 C15 H15 120.2 . . ?
C17 C16 C15 121.8(7) . . ?
C17 C16 H16 119.1 . . ?
C15 C16 H16 119.1 . . ?
C16 C17 C18 117.7(7) . . ?
C16 C17 C20 122.3(7) . . ?
C18 C17 C20 120.0(7) . . ?
C19 C18 C17 122.1(8) . . ?
C19 C18 H18 118.9 . . ?
C17 C18 H18 118.9 . . ?
C18 C19 C14 120.6(7) . . ?
C18 C19 H19 119.7 . . ?
C14 C19 H19 119.7 . . ?
O3 C20 O4 125.8(7) . . ?
O3 C20 C17 115.6(7) . . ?
O4 C20 C17 118.6(7) . . ?
O9 C21 O8 130.3(16) . . ?

loop_
_geom_bond_atom_site_label_1
_geom_bond_atom_site_label_2
_geom_bond_distance
_geom_bond_site_symmetry_2
_geom_bond_publ_flag
Yb1 O3 2.218(5) 13_565 ?
Yb1 O3 2.218(5) 8_465 ?
Yb1 O5 2.265(4) 12 ?
Yb1 O5 2.265(4) . ?
Yb1 O1 2.308(5) . ?
Yb1 O1 2.308(5) 12 ?
Yb1 O7 2.315(5) . ?
Yb1 O6 2.410(6) . ?
Yb1 Yb3 3.7802(6) . ?
Yb1 Yb3 3.7802(6) 3_556 ?
Yb1 Yb2 3.8562(6) . ?
Yb1 Yb2 3.8562(6) 3_556 ?
Yb2 O11 2.234(9) . ?
Yb2 O9 2.269(9) . ?
Yb2 O6 2.269(3) 10_556 ?
Yb2 O6 2.269(3) . ?
Yb2 O5 2.288(4) . ?
Yb2 O5 2.288(4) 10_556 ?
Yb2 O4 2.324(4) 6_565 ?
Yb2 O4 2.324(4) 13_565 ?
Yb2 Yb3 3.8097(8) . ?
Yb2 Yb2 3.8433(13) 3_556 ?
Yb3 O5 2.251(4) 10_556 ?
Yb3 O5 2.251(4) . ?
Yb3 O8 2.262(10) . ?
Yb3 O2 2.266(5) . ?
Yb3 O2 2.266(5) 10_556 ?
Yb3 O7 2.282(3) . ?
Yb3 O7 2.282(3) 10_556 ?
Yb3 O10 2.334(8) . ?
Yb3 Yb3 3.8375(13) 3_556 ?
O1 C1 1.258(9) . ?
O2 C1 1.258(9) . ?
O3 C20 1.252(9) . ?
O4 C20 1.262(9) . ?
O8 C21 1.36(2) . ?
O9 C21 1.24(2) . ?
N1 C11 1.393(8) 11_565 ?
N1 C11 1.393(8) . ?
C1 C2 1.489(10) . ?
C2 C3 1.352(11) . ?
C2 C7 1.375(11) . ?
C3 C4 1.379(11) . ?
C3 H3 0.9300 . ?
C4 C5 1.404(11) . ?
C4 H4 0.9300 . ?
C5 C6 1.360(11) . ?
C5 C8 1.486(10) . ?
C6 C7 1.377(10) . ?
C6 H6 0.9300 . ?
C7 H7 0.9300 . ?
C8 C13 1.397(10) . ?
C8 C9 1.407(10) . ?
C9 C10 1.376(10) . ?
C9 H9 0.9300 . ?
C10 C11 1.397(10) . ?
C10 C14 1.512(10) . ?
C11 C12 1.391(10) . ?
C12 C13 1.389(10) . ?
C12 C12 1.474(14) 11_565 ?
C14 C15 1.368(10) . ?
C14 C19 1.373(11) . ?
C15 C16 1.409(10) . ?
C15 H15 0.9300 . ?
C16 C17 1.337(11) . ?
C16 H16 0.9300 . ?
C17 C18 1.366(10) . ?
C17 C20 1.497(9) . ?
C18 C19 1.363(11) . ?
C18 H18 0.9300 . ?
C19 H19 0.9300 . ?
